data_7214832
loop_
_publ_author_name
'Montis, Riccardo'
'Hursthouse, Michael B.'

_publ_section_title
;
 Crystalline adducts of some substituted salicylic acids with
 4-aminopyridine, including hydrates and solvates: contact and separated
 ionic complexes with diverse supramolecular synthons
;
_journal_issue 21
_journal_name_full CrystEngComm
_journal_page_first 7466
_journal_paper_doi 10.1039/c2ce26008e
_journal_volume 14
_journal_year 2012
_chemical_formula_moiety 'C7 H4 Br O3, C5 H7 N2, H2 O'
_chemical_formula_sum 'C12 H13 Br N2 O4'
_chemical_formula_weight 329.15
_chemical_name_common 4-aminopyridium_5-bromosalicylate_monohydrate
_chemical_name_systematic
;
4-aminopyridium_5-bromosalicylate_monohydrate
;
_space_group_IT_number 29
_symmetry_cell_setting orthorhombic
_symmetry_space_group_name_Hall 'P 2c -2ac'
_symmetry_space_group_name_H-M 'P c a 21'
_atom_sites_solution_hydrogens geom
_atom_sites_solution_primary direct
_atom_sites_solution_secondary difmap
_audit_creation_method SHELXL-97
_cell_angle_alpha 90.00
_cell_angle_beta 90.00
_cell_angle_gamma 90.00
_cell_formula_units_Z 4
_cell_length_a 17.1666(5)
_cell_length_b 3.85010(10)
_cell_length_c 19.5610(4)
_cell_measurement_reflns_used 4787
_cell_measurement_temperature 120(2)
_cell_measurement_theta_max 27.48
_cell_measurement_theta_min 2.91
_cell_volume 1292.85(6)
_computing_cell_refinement 'DENZO (Otwinowski & Minor, 1997) & COLLECT (Hooft, R.W.W., 1998)'
_computing_data_collection 'COLLECT (Hooft, R.W.W., 1998)'
_computing_data_reduction 'DENZO (Otwinowski & Minor, 1997) & COLLECT (Hooft, R.W.W., 1998)'
_computing_structure_refinement 'SHELXL-97 (Sheldrick, 2008)'
_diffrn_ambient_temperature 120(2)
_diffrn_detector_area_resol_mean '4096x4096pixels / 62x62mm'
_diffrn_measured_fraction_theta_full 0.996
_diffrn_measured_fraction_theta_max 0.996
_diffrn_measurement_device_type 'Bruker-Nonius APEX II CCD camera on \k-goniostat'
_diffrn_measurement_method '\f & \w scans'
_diffrn_radiation_monochromator '10cm confocal mirrors'
_diffrn_radiation_source 'Bruker-Nonius FR591 rotating anode'
_diffrn_radiation_type MoK\a
_diffrn_radiation_wavelength 0.71073
_diffrn_reflns_av_R_equivalents 0.0389
_diffrn_reflns_av_sigmaI/netI 0.0502
_diffrn_reflns_limit_h_max 22
_diffrn_reflns_limit_h_min -22
_diffrn_reflns_limit_k_max 4
_diffrn_reflns_limit_k_min -4
_diffrn_reflns_limit_l_max 24
_diffrn_reflns_limit_l_min -25
_diffrn_reflns_number 10855
_diffrn_reflns_theta_full 27.49
_diffrn_reflns_theta_max 27.49
_diffrn_reflns_theta_min 3.16
_exptl_absorpt_coefficient_mu 3.192
_exptl_absorpt_correction_T_max 0.7007
_exptl_absorpt_correction_T_min 0.4685
_exptl_absorpt_correction_type multi-scan
_exptl_absorpt_process_details 'SADABS 2007/2 (Sheldrick, G.M., 2007)'
_exptl_crystal_colour Colourless
_exptl_crystal_density_diffrn 1.691
_exptl_crystal_density_method 'not measured'
_exptl_crystal_description Block
_exptl_crystal_F_000 664
_exptl_crystal_size_max 0.28
_exptl_crystal_size_mid 0.16
_exptl_crystal_size_min 0.12
_refine_diff_density_max 0.265
_refine_diff_density_min -0.564
_refine_diff_density_rms 0.080
_refine_ls_abs_structure_details 'Flack H D (1983), Acta Cryst. A39, 876-881'
_refine_ls_abs_structure_Flack 0.025(10)
_refine_ls_extinction_method none
_refine_ls_goodness_of_fit_ref 1.089
_refine_ls_hydrogen_treatment mixed
_refine_ls_matrix_type full
_refine_ls_number_parameters 181
_refine_ls_number_reflns 2881
_refine_ls_number_restraints 4
_refine_ls_restrained_S_all 1.089
_refine_ls_R_factor_all 0.0384
_refine_ls_R_factor_gt 0.0282
_refine_ls_shift/su_max 0.003
_refine_ls_shift/su_mean 0.000
_refine_ls_structure_factor_coef Fsqd
_refine_ls_weighting_details 'calc w=1/[\s^2^(Fo^2^)+(0.0022P)^2^+0.4217P] where P=(Fo^2^+2Fc^2^)/3'
_refine_ls_weighting_scheme calc
_refine_ls_wR_factor_gt 0.0584
_refine_ls_wR_factor_ref 0.0629
_reflns_number_gt 2415
_reflns_number_total 2881
_reflns_threshold_expression >2\s(I)
_cod_data_source_file c2ce26008e.txt
_cod_data_source_block 4-aminopyridium_5-bromosalicylate_monohydrate
_cod_original_sg_symbol_H-M Pca21
_cod_database_code 7214832

loop_
_symmetry_equiv_pos_as_xyz
'x, y, z'
'-x, -y, z+1/2'
'x+1/2, -y, z'
'-x+1/2, y, z+1/2'

loop_
_atom_site_label
_atom_site_type_symbol
_atom_site_fract_x
_atom_site_fract_y
_atom_site_fract_z
_atom_site_U_iso_or_equiv
_atom_site_adp_type
_atom_site_occupancy
_atom_site_symmetry_multiplicity
_atom_site_calc_flag
_atom_site_refinement_flags
C11 C 0.23223(17) 0.1363(8) 0.25037(15) 0.0138(6) Uani 1 1 d .
C12 C 0.26967(15) 0.1364(8) 0.18688(15) 0.0148(6) Uani 1 1 d .
C13 C 0.23037(17) 0.2467(8) 0.12859(17) 0.0186(7) Uani 1 1 d .
H13 H 0.2561 0.2477 0.0856 0.022 Uiso 1 1 calc R
C14 C 0.15380(18) 0.3548(8) 0.13331(15) 0.0165(6) Uani 1 1 d .
H14 H 0.1270 0.4319 0.0936 0.020 Uiso 1 1 calc R
C15 C 0.11627(13) 0.3507(7) 0.19582(17) 0.0150(5) Uani 1 1 d .
C16 C 0.15457(16) 0.2445(8) 0.25430(15) 0.0149(6) Uani 1 1 d .
H16 H 0.1283 0.2451 0.2970 0.018 Uiso 1 1 calc R
C17 C 0.27355(17) 0.0221(7) 0.31390(16) 0.0160(6) Uani 1 1 d .
O11 O 0.23890(12) 0.0425(6) 0.37013(12) 0.0220(5) Uani 1 1 d .
O12 O 0.34319(12) -0.0946(6) 0.30666(11) 0.0227(5) Uani 1 1 d .
O13 O 0.34485(11) 0.0280(5) 0.17958(10) 0.0202(5) Uani 1 1 d .
H13A H 0.3629 -0.0277 0.2180 0.030 Uiso 1 1 calc R
Br11 Br 0.010296(12) 0.49680(7) 0.20068(4) 0.01882(9) Uani 1 1 d .
C21 C 0.50790(17) 0.1514(10) 0.38536(17) 0.0191(8) Uani 1 1 d .
H21 H 0.5105 0.2023 0.3379 0.023 Uiso 1 1 calc R
C22 C 0.56962(18) 0.2326(8) 0.42618(15) 0.0199(7) Uani 1 1 d .
H22 H 0.6146 0.3391 0.4072 0.024 Uiso 1 1 calc R
C23 C 0.56638(17) 0.1573(8) 0.49709(15) 0.0162(7) Uani 1 1 d .
C24 C 0.49754(18) 0.0008(7) 0.5219(2) 0.0155(8) Uani 1 1 d .
H24 H 0.4928 -0.0522 0.5692 0.019 Uiso 1 1 calc R
C25 C 0.43780(18) -0.0748(8) 0.47845(16) 0.0192(7) Uani 1 1 d .
H25 H 0.3919 -0.1811 0.4957 0.023 Uiso 1 1 calc R
N21 N 0.44331(16) 0.0005(6) 0.41089(14) 0.0200(6) Uani 1 1 d .
H21A H 0.4043 -0.0497 0.3834 0.024 Uiso 1 1 calc R
N22 N 0.62591(13) 0.2327(7) 0.53816(12) 0.0208(6) Uani 1 1 d .
H22A H 0.6230 0.1850 0.5821 0.025 Uiso 1 1 calc R
H22B H 0.6681 0.3303 0.5214 0.025 Uiso 1 1 calc R
O31 O 0.26760(13) 0.5520(6) 0.46697(12) 0.0221(5) Uani 1 1 d D
H31A H 0.2636(19) 0.724(6) 0.4404(15) 0.027(11) Uiso 1 1 d D
H31B H 0.260(3) 0.376(6) 0.440(2) 0.077(17) Uiso 1 1 d D

loop_
_atom_site_aniso_label
_atom_site_aniso_U_11
_atom_site_aniso_U_22
_atom_site_aniso_U_33
_atom_site_aniso_U_23
_atom_site_aniso_U_13
_atom_site_aniso_U_12
C11 0.0175(16) 0.0124(15) 0.0115(15) 0.0013(13) -0.0017(12) -0.0017(13)
C12 0.0127(13) 0.0149(14) 0.0167(18) -0.0015(12) 0.0003(11) -0.0023(11)
C13 0.0177(16) 0.0247(18) 0.0135(15) 0.0025(14) 0.0016(12) -0.0017(13)
C14 0.0174(16) 0.0176(16) 0.0145(15) 0.0016(13) -0.0028(12) -0.0028(13)
C15 0.0130(12) 0.0134(13) 0.0186(14) -0.0019(14) -0.0043(15) -0.0001(10)
C16 0.0153(15) 0.0150(16) 0.0146(15) -0.0005(12) 0.0031(13) -0.0034(12)
C17 0.0176(15) 0.0169(16) 0.0136(16) 0.0008(13) -0.0020(12) -0.0050(12)
O11 0.0256(12) 0.0291(14) 0.0114(12) 0.0028(9) 0.0010(9) -0.0002(9)
O12 0.0173(11) 0.0345(13) 0.0161(11) 0.0017(10) -0.0042(9) 0.0063(10)
O13 0.0127(10) 0.0333(14) 0.0146(12) 0.0008(10) -0.0012(7) 0.0022(9)
Br11 0.01426(13) 0.01968(15) 0.02251(15) -0.00130(13) -0.0014(3) 0.00297(12)
C21 0.0215(18) 0.022(2) 0.0135(17) 0.0051(16) 0.0015(13) 0.0035(15)
C22 0.0182(17) 0.0250(18) 0.0164(15) 0.0010(14) 0.0014(12) -0.0001(14)
C23 0.0149(16) 0.0164(17) 0.0172(15) 0.0018(13) 0.0015(12) 0.0036(14)
C24 0.0168(16) 0.016(2) 0.0139(18) -0.0007(12) 0.0002(12) 0.0042(12)
C25 0.0158(16) 0.0245(17) 0.0175(17) 0.0020(13) 0.0030(12) 0.0020(13)
N21 0.0139(14) 0.0269(17) 0.0192(14) -0.0006(10) -0.0079(11) 0.0018(11)
N22 0.0168(13) 0.0315(15) 0.0142(14) 0.0036(12) -0.0011(10) -0.0018(11)
O31 0.0232(14) 0.0287(15) 0.0145(13) 0.0046(11) -0.0002(9) 0.0007(10)

loop_
_atom_type_symbol
_atom_type_description
_atom_type_scat_dispersion_real
_atom_type_scat_dispersion_imag
_atom_type_scat_source
C C 0.0033 0.0016 'International Tables Vol C Tables 4.2.6.8 and 6.1.1.4'
H H 0.0000 0.0000 'International Tables Vol C Tables 4.2.6.8 and 6.1.1.4'
N N 0.0061 0.0033 'International Tables Vol C Tables 4.2.6.8 and 6.1.1.4'
O O 0.0106 0.0060 'International Tables Vol C Tables 4.2.6.8 and 6.1.1.4'
Br Br -0.2901 2.4595 'International Tables Vol C Tables 4.2.6.8 and 6.1.1.4'

loop_
_geom_angle_atom_site_label_1
_geom_angle_atom_site_label_2
_geom_angle_atom_site_label_3
_geom_angle
C12 C11 C16 119.1(3)
C12 C11 C17 121.3(2)
C16 C11 C17 119.6(3)
O13 C12 C13 117.8(2)
O13 C12 C11 121.9(2)
C13 C12 C11 120.3(2)
C14 C13 C12 119.9(3)
C14 C13 H13 120.1
C12 C13 H13 120.1
C13 C14 C15 119.9(3)
C13 C14 H14 120.0
C15 C14 H14 120.0
C16 C15 C14 120.9(2)
C16 C15 Br11 120.0(2)
C14 C15 Br11 119.0(2)
C15 C16 C11 119.8(3)
C15 C16 H16 120.1
C11 C16 H16 120.1
O11 C17 O12 124.1(3)
O11 C17 C11 119.0(3)
O12 C17 C11 116.9(3)
C12 O13 H13A 109.5
N21 C21 C22 121.4(3)
N21 C21 H21 119.3
C22 C21 H21 119.3
C21 C22 C23 119.7(3)
C21 C22 H22 120.1
C23 C22 H22 120.1
N22 C23 C24 121.8(3)
N22 C23 C22 121.0(3)
C24 C23 C22 117.1(3)
C25 C24 C23 120.4(4)
C25 C24 H24 119.8
C23 C24 H24 119.8
N21 C25 C24 120.6(3)
N21 C25 H25 119.7
C24 C25 H25 119.7
C21 N21 C25 120.7(3)
C21 N21 H21A 119.6
C25 N21 H21A 119.6
C23 N22 H22A 120.0
C23 N22 H22B 120.0
H22A N22 H22B 120.0
H31A O31 H31B 103(3)

loop_
_geom_bond_atom_site_label_1
_geom_bond_atom_site_label_2
_geom_bond_distance
C11 C12 1.398(4)
C11 C16 1.399(4)
C11 C17 1.497(4)
C12 O13 1.364(3)
C12 C13 1.391(4)
C13 C14 1.382(4)
C13 H13 0.9500
C14 C15 1.382(4)
C14 H14 0.9500
C15 C16 1.381(4)
C15 Br11 1.907(2)
C16 H16 0.9500
C17 O11 1.253(4)
C17 O12 1.285(4)
O13 H13A 0.8400
C21 N21 1.348(4)
C21 C22 1.363(4)
C21 H21 0.9500
C22 C23 1.418(4)
C22 H22 0.9500
C23 N22 1.332(4)
C23 C24 1.413(4)
C24 C25 1.363(5)
C24 H24 0.9500
C25 N21 1.356(4)
C25 H25 0.9500
N21 H21A 0.8800
N22 H22A 0.8800
N22 H22B 0.8800
O31 H31A 0.845(18)
O31 H31B 0.871(19)

loop_
_geom_hbond_atom_site_label_D
_geom_hbond_atom_site_label_H
_geom_hbond_atom_site_label_A
_geom_hbond_distance_DH
_geom_hbond_distance_HA
_geom_hbond_distance_DA
_geom_hbond_angle_DHA
_geom_hbond_site_symmetry_A
O13 H13A Br11 0.84 3.13 3.5099(19) 110.4 3
N22 H22B O31 0.88 2.06 2.923(3) 165.5 3_565
N22 H22A O13 0.88 2.15 2.985(3) 158.7 2_655
O31 H31A O11 0.845(18) 1.89(2) 2.720(3) 167(3) 1_565
O13 H13A O12 0.84 1.79 2.530(3) 146.6 .
N21 H21A O12 0.88 1.84 2.692(3) 162.3 .
O31 H31B O11 0.871(19) 1.91(2) 2.771(3) 171(4) .
